data_7032598
loop_
_publ_author_name
'Zabierowski, Piotr'
'Szklarzewicz, Janusz'
'Grybo\'s, Ryszard'
'Modryl, Barbara'
'Nitek, Wojciech'

_publ_section_title
;
 Assemblies of salen-type oxidovanadium(iv) complexes: substituent effects
 and in vitro protein tyrosine phosphatase inhibition.
;
_journal_issue 45
_journal_name_full 'Dalton transactions (Cambridge, England : 2003)'
_journal_page_first 17044
_journal_page_last 17053
_journal_paper_doi 10.1039/c4dt02344g
_journal_volume 43
_journal_year 2014
_chemical_formula_moiety 'C17 H14 Br2 N2 O3 V'
_chemical_formula_sum 'C17 H14 Br2 N2 O3 V'
_chemical_formula_weight 505.06
_chemical_name_common 'Compound X'
_chemical_name_systematic
;
 N,N'-bis-5-bromo-2-hydroxybenzylidene-1,2-propylenediaminato-oxovanadium(IV)
;
_space_group_IT_number 14
_symmetry_cell_setting monoclinic
_symmetry_space_group_name_Hall '-P 2ybc'
_symmetry_space_group_name_H-M 'P 1 21/c 1'
_atom_sites_solution_hydrogens geom
_atom_sites_solution_primary direct
_atom_sites_solution_secondary difmap
_audit_creation_date 2013-06-18T23:17:32-00:00
_audit_creation_method 'WinGX routine CIF_UPDATE'
_cell_angle_alpha 90
_cell_angle_beta 109.784(2)
_cell_angle_gamma 90
_cell_formula_units_Z 4
_cell_length_a 13.5750(4)
_cell_length_b 9.8400(4)
_cell_length_c 14.0040(5)
_cell_measurement_reflns_used 37870
_cell_measurement_temperature 293(2)
_cell_measurement_theta_max 27.485
_cell_measurement_theta_min 0.998
_cell_volume 1760.21(11)
_computing_cell_refinement 'HKL Scalepack (Otwinowski & Minor 1997)'
_computing_data_collection 'Collect (Bruker AXS BV, 1997-2004)'
_computing_data_reduction 'HKL Denzo and Scalepack (Otwinowski & Minor 1997)'
_computing_molecular_graphics 'Ortep (Johnson, 1976)'
_computing_structure_refinement 'SHELXL-97 (Sheldrick, 1997)'
_diffrn_ambient_temperature 293(2)
_diffrn_detector_area_resol_mean 9
_diffrn_measured_fraction_theta_full 0.995
_diffrn_measured_fraction_theta_max 0.995
_diffrn_measurement_device '95mm CCD camera on \k-goniostat'
_diffrn_measurement_device_type KappaCCD
_diffrn_measurement_method CCD
_diffrn_orient_matrix_type 'by Bruker AXS Collect from scalepack cell'
_diffrn_orient_matrix_UB_11 -0.0773252
_diffrn_orient_matrix_UB_12 -0.0045985
_diffrn_orient_matrix_UB_13 -0.0146844
_diffrn_orient_matrix_UB_21 0.0078229
_diffrn_orient_matrix_UB_22 0.0562318
_diffrn_orient_matrix_UB_23 0.0616153
_diffrn_orient_matrix_UB_31 -0.0094114
_diffrn_orient_matrix_UB_32 0.0845225
_diffrn_orient_matrix_UB_33 -0.0417908
_diffrn_radiation_monochromator graphite
_diffrn_radiation_type MoK\a
_diffrn_radiation_wavelength 0.71073
_diffrn_reflns_av_R_equivalents 0.0841
_diffrn_reflns_av_unetI/netI 0.036
_diffrn_reflns_limit_h_max 17
_diffrn_reflns_limit_h_min -17
_diffrn_reflns_limit_k_max 12
_diffrn_reflns_limit_k_min -12
_diffrn_reflns_limit_l_max 17
_diffrn_reflns_limit_l_min -18
_diffrn_reflns_number 30285
_diffrn_reflns_theta_full 27.48
_diffrn_reflns_theta_max 27.48
_diffrn_reflns_theta_min 3.68
_exptl_absorpt_coefficient_mu 5.122
_exptl_absorpt_correction_T_max 0.4591
_exptl_absorpt_correction_T_min 0.3182
_exptl_absorpt_correction_type multi-scan
_exptl_absorpt_process_details '(DENZO-SMN; Otwinowski & Minor, 1997)'
_exptl_crystal_colour green
_exptl_crystal_density_diffrn 1.906
_exptl_crystal_density_method 'not measured'
_exptl_crystal_description prism
_exptl_crystal_F_000 988
_exptl_crystal_size_max 0.29
_exptl_crystal_size_mid 0.24
_exptl_crystal_size_min 0.18
_refine_diff_density_max 0.996
_refine_diff_density_min -0.49
_refine_diff_density_rms 0.075
_refine_ls_extinction_method none
_refine_ls_goodness_of_fit_gt 6.164
_refine_ls_goodness_of_fit_ref 1.046
_refine_ls_hydrogen_treatment constr
_refine_ls_matrix_type full
_refine_ls_number_parameters 226
_refine_ls_number_reflns 4018
_refine_ls_number_restraints 0
_refine_ls_restrained_S_all 1.046
_refine_ls_R_factor_all 0.0486
_refine_ls_R_factor_gt 0.0356
_refine_ls_shift/su_max 0.001
_refine_ls_shift/su_mean 0
_refine_ls_structure_factor_coef Fsqd
_refine_ls_weighting_details 'calc w=1/[\s^2^(Fo^2^)+(0.0347P)^2^+2.1757P] where P=(Fo^2^+2Fc^2^)/3'
_refine_ls_weighting_scheme calc
_refine_ls_wR_factor_gt 0.0855
_refine_ls_wR_factor_ref 0.0942
_reflns_number_gt 3242
_reflns_number_total 4018
_reflns_threshold_expression >2sigma(I)
_cod_data_source_file c4dt02344g2.cif
_cod_data_source_block 1
_cod_depositor_comments 'Adding full bibliography for 7032598--7032599.cif.'
_cod_original_sg_symbol_H-M P21/c
_cod_database_code 7032598

loop_
_symmetry_equiv_pos_as_xyz
'x, y, z'
'-x, y+1/2, -z+1/2'
'-x, -y, -z'
'x, -y-1/2, z-1/2'

loop_
_atom_site_label
_atom_site_type_symbol
_atom_site_fract_x
_atom_site_fract_y
_atom_site_fract_z
_atom_site_U_iso_or_equiv
_atom_site_adp_type
_atom_site_occupancy
_atom_site_symmetry_multiplicity
_atom_site_calc_flag
_atom_site_refinement_flags
V1 V 0.40336(4) 0.19526(6) 0.92354(4) 0.03912(13) Uani 1 1 d .
Br1 Br -0.14032(3) -0.08479(4) 0.74912(3) 0.05450(12) Uani 1 1 d .
Br2 Br 0.96414(3) 0.32283(4) 1.04257(3) 0.05937(13) Uani 1 1 d .
O1 O 0.31416(18) 0.0573(3) 0.84078(18) 0.0490(6) Uani 1 1 d .
C2 C 0.2146(2) 0.0309(3) 0.8240(2) 0.0404(7) Uani 1 1 d .
C3 C 0.1597(3) -0.0495(4) 0.7406(3) 0.0479(8) Uani 1 1 d .
H3 H 0.1941 -0.0801 0.6975 0.058 Uiso 1 1 calc R
C4 C 0.0573(3) -0.0845(4) 0.7204(3) 0.0493(8) Uani 1 1 d .
H4 H 0.0233 -0.1391 0.6648 0.059 Uiso 1 1 calc R
C5 C 0.0038(3) -0.0380(3) 0.7835(3) 0.0447(7) Uani 1 1 d .
C6 C 0.0541(3) 0.0384(3) 0.8669(3) 0.0432(7) Uani 1 1 d .
H6 H 0.0184 0.0667 0.9095 0.052 Uiso 1 1 calc R
C7 C 0.1598(2) 0.0747(3) 0.8889(2) 0.0390(6) Uani 1 1 d .
C8 C 0.2104(2) 0.1496(3) 0.9806(2) 0.0426(7) Uani 1 1 d .
H8 H 0.1726 0.1639 1.0241 0.051 Uiso 1 1 calc R
N9 N 0.3035(2) 0.1981(3) 1.0073(2) 0.0444(6) Uani 1 1 d .
C10 C 0.3457(3) 0.2703(5) 1.1061(3) 0.0642(11) Uani 1 1 d .
H10 H 0.3073 0.245 1.1514 0.077 Uiso 1 1 calc R
C11 C 0.4560(3) 0.2339(6) 1.1501(3) 0.0747(14) Uani 1 1 d .
H11A H 0.4627 0.1449 1.1814 0.09 Uiso 1 1 calc R
H11B H 0.4919 0.2993 1.2021 0.09 Uiso 1 1 calc R
N12 N 0.5040(2) 0.2328(3) 1.0690(2) 0.0516(7) Uani 1 1 d .
C13 C 0.6023(3) 0.2504(4) 1.0929(3) 0.0541(9) Uani 1 1 d .
H13 H 0.6392 0.2783 1.1588 0.065 Uiso 1 1 calc R
C14 C 0.6601(2) 0.2300(3) 1.0248(2) 0.0426(7) Uani 1 1 d .
C15 C 0.7642(3) 0.2767(3) 1.0569(3) 0.0450(7) Uani 1 1 d .
H15 H 0.7913 0.324 1.1177 0.054 Uiso 1 1 calc R
C16 C 0.8257(2) 0.2526(3) 0.9989(2) 0.0422(7) Uani 1 1 d .
C17 C 0.7879(3) 0.1783(3) 0.9103(3) 0.0433(7) Uani 1 1 d .
H17 H 0.8308 0.1611 0.8721 0.052 Uiso 1 1 calc R
C18 C 0.6864(2) 0.1293(3) 0.8783(2) 0.0413(7) Uani 1 1 d .
H18 H 0.6624 0.0773 0.8194 0.05 Uiso 1 1 calc R
C19 C 0.6187(2) 0.1569(3) 0.9334(2) 0.0396(6) Uani 1 1 d .
O20 O 0.52199(17) 0.1098(3) 0.89926(17) 0.0468(5) Uani 1 1 d .
C21 C 0.3401(6) 0.4299(5) 1.0861(5) 0.0963(18) Uani 1 1 d .
H21A H 0.2683 0.4573 1.0568 0.144 Uiso 1 1 calc R
H21B H 0.3769 0.4518 1.0404 0.144 Uiso 1 1 calc R
H21C H 0.3719 0.4769 1.1492 0.144 Uiso 1 1 calc R
O22 O 0.3839(2) 0.3350(3) 0.8633(2) 0.0596(7) Uani 1 1 d .

loop_
_atom_site_aniso_label
_atom_site_aniso_U_11
_atom_site_aniso_U_22
_atom_site_aniso_U_33
_atom_site_aniso_U_23
_atom_site_aniso_U_13
_atom_site_aniso_U_12
V1 0.0337(3) 0.0480(3) 0.0361(3) -0.0045(2) 0.0125(2) -0.0012(2)
Br1 0.03936(18) 0.0588(2) 0.0627(2) -0.00676(17) 0.01387(16) -0.00794(15)
Br2 0.0461(2) 0.0715(3) 0.0619(2) -0.00132(18) 0.02015(17) -0.01762(17)
O1 0.0373(11) 0.0634(15) 0.0487(13) -0.0167(11) 0.0176(10) -0.0052(10)
C2 0.0362(15) 0.0436(17) 0.0406(16) -0.0019(13) 0.0121(13) 0.0009(12)
C3 0.0438(17) 0.057(2) 0.0440(18) -0.0100(15) 0.0157(15) -0.0021(15)
C4 0.0448(18) 0.0528(19) 0.0460(18) -0.0090(15) 0.0099(15) -0.0071(15)
C5 0.0378(16) 0.0441(17) 0.0491(18) 0.0012(14) 0.0108(14) -0.0035(13)
C6 0.0384(16) 0.0471(17) 0.0458(17) 0.0011(14) 0.0164(14) 0.0008(13)
C7 0.0364(15) 0.0405(16) 0.0392(15) 0.0010(13) 0.0115(12) 0.0023(12)
C8 0.0365(15) 0.0526(18) 0.0412(16) -0.0054(14) 0.0161(13) -0.0001(13)
N9 0.0411(14) 0.0533(16) 0.0403(14) -0.0114(12) 0.0156(12) -0.0033(12)
C10 0.054(2) 0.093(3) 0.052(2) -0.028(2) 0.0264(18) -0.015(2)
C11 0.052(2) 0.130(4) 0.046(2) -0.028(2) 0.0213(18) -0.014(2)
N12 0.0411(15) 0.075(2) 0.0409(14) -0.0165(14) 0.0160(12) -0.0051(14)
C13 0.0437(18) 0.076(2) 0.0419(18) -0.0149(17) 0.0134(15) -0.0072(17)
C14 0.0384(16) 0.0468(17) 0.0416(16) -0.0006(14) 0.0123(13) 0.0006(13)
C15 0.0422(17) 0.0484(18) 0.0421(17) -0.0013(14) 0.0113(14) -0.0024(14)
C16 0.0347(15) 0.0439(17) 0.0469(17) 0.0061(14) 0.0125(13) -0.0032(13)
C17 0.0424(17) 0.0441(17) 0.0470(17) 0.0033(14) 0.0200(14) 0.0018(13)
C18 0.0389(16) 0.0447(16) 0.0381(15) -0.0019(13) 0.0103(13) 0.0002(13)
C19 0.0369(15) 0.0388(16) 0.0425(16) 0.0037(13) 0.0125(13) 0.0034(12)
O20 0.0365(11) 0.0590(14) 0.0456(12) -0.0142(11) 0.0147(10) -0.0039(10)
C21 0.131(5) 0.067(3) 0.090(4) -0.014(3) 0.037(4) 0.028(3)
O22 0.0622(16) 0.0603(16) 0.0587(15) 0.0099(13) 0.0236(13) 0.0057(13)

loop_
_atom_type_symbol
_atom_type_description
_atom_type_scat_dispersion_real
_atom_type_scat_dispersion_imag
_atom_type_scat_source
C C 0.0033 0.0016 'International Tables Vol C Tables 4.2.6.8 and 6.1.1.4'
H H 0 0 'International Tables Vol C Tables 4.2.6.8 and 6.1.1.4'
Br Br -0.2901 2.4595 'International Tables Vol C Tables 4.2.6.8 and 6.1.1.4'
N N 0.0061 0.0033 'International Tables Vol C Tables 4.2.6.8 and 6.1.1.4'
O O 0.0106 0.006 'International Tables Vol C Tables 4.2.6.8 and 6.1.1.4'
V V 0.3005 0.5294 'International Tables Vol C Tables 4.2.6.8 and 6.1.1.4'

loop_
_exptl_crystal_face_index_h
_exptl_crystal_face_index_k
_exptl_crystal_face_index_l
_exptl_crystal_face_perp_dist
0 1 1 0.059
0 -1 -1 0.118
0 -1 1 0.138
0 1 -1 0.099
-1 0 0 0.065
1 0 0 0.119
1 0 -1 0.199
-1 0 1 0.14
1 -1 -3 0.175
-1 1 3 0.118

loop_
_geom_angle_atom_site_label_1
_geom_angle_atom_site_label_2
_geom_angle_atom_site_label_3
_geom_angle
O22 V1 O1 109.48(14)
O22 V1 O20 106.25(13)
O1 V1 O20 88.80(10)
O22 V1 N12 107.74(15)
O1 V1 N12 142.30(13)
O20 V1 N12 86.54(10)
O22 V1 N9 105.46(13)
O1 V1 N9 87.22(10)
O20 V1 N9 147.52(11)
N12 V1 N9 77.30(11)
C2 O1 V1 130.2(2)
O1 C2 C3 119.0(3)
O1 C2 C7 123.6(3)
C3 C2 C7 117.3(3)
C4 C3 C2 122.2(3)
C4 C3 H3 118.9
C2 C3 H3 118.9
C3 C4 C5 119.8(3)
C3 C4 H4 120.1
C5 C4 H4 120.1
C6 C5 C4 120.4(3)
C6 C5 Br1 121.6(3)
C4 C5 Br1 118.0(2)
C5 C6 C7 120.4(3)
C5 C6 H6 119.8
C7 C6 H6 119.8
C6 C7 C2 119.8(3)
C6 C7 C8 118.0(3)
C2 C7 C8 122.1(3)
N9 C8 C7 125.2(3)
N9 C8 H8 117.4
C7 C8 H8 117.4
C8 N9 C10 118.8(3)
C8 N9 V1 126.8(2)
C10 N9 V1 114.4(2)
C11 C10 N9 107.1(3)
C11 C10 C21 107.3(4)
N9 C10 C21 109.1(4)
C11 C10 H10 111
N9 C10 H10 111
C21 C10 H10 111
C10 C11 N12 109.3(3)
C10 C11 H11A 109.8
N12 C11 H11A 109.8
C10 C11 H11B 109.8
N12 C11 H11B 109.8
H11A C11 H11B 108.3
C13 N12 C11 119.3(3)
C13 N12 V1 124.6(2)
C11 N12 V1 116.1(2)
N12 C13 C14 124.4(3)
N12 C13 H13 117.8
C14 C13 H13 117.8
C15 C14 C19 120.4(3)
C15 C14 C13 117.2(3)
C19 C14 C13 122.3(3)
C16 C15 C14 120.2(3)
C16 C15 H15 119.9
C14 C15 H15 119.9
C15 C16 C17 120.6(3)
C15 C16 Br2 118.8(3)
C17 C16 Br2 120.5(2)
C16 C17 C18 120.2(3)
C16 C17 H17 119.9
C18 C17 H17 119.9
C17 C18 C19 121.1(3)
C17 C18 H18 119.5
C19 C18 H18 119.5
O20 C19 C14 123.4(3)
O20 C19 C18 119.1(3)
C14 C19 C18 117.5(3)
C19 O20 V1 124.4(2)
C10 C21 H21A 109.5
C10 C21 H21B 109.5
H21A C21 H21B 109.5
C10 C21 H21C 109.5
H21A C21 H21C 109.5
H21B C21 H21C 109.5

loop_
_geom_bond_atom_site_label_1
_geom_bond_atom_site_label_2
_geom_bond_distance
V1 O22 1.588(3)
V1 O1 1.924(2)
V1 O20 1.946(2)
V1 N12 2.066(3)
V1 N9 2.072(3)
Br1 C5 1.907(3)
Br2 C16 1.899(3)
O1 C2 1.317(4)
C2 C3 1.398(5)
C2 C7 1.423(4)
C3 C4 1.366(5)
C3 H3 0.93
C4 C5 1.397(5)
C4 H4 0.93
C5 C6 1.362(5)
C6 C7 1.407(4)
C6 H6 0.93
C7 C8 1.438(4)
C8 N9 1.282(4)
C8 H8 0.93
N9 C10 1.486(4)
C10 C11 1.457(6)
C10 C21 1.593(7)
C10 H10 0.98
C11 N12 1.488(4)
C11 H11A 0.97
C11 H11B 0.97
N12 C13 1.273(4)
C13 C14 1.440(5)
C13 H13 0.93
C14 C15 1.407(5)
C14 C19 1.409(5)
C15 C16 1.367(5)
C15 H15 0.93
C16 C17 1.381(5)
C17 C18 1.383(5)
C17 H17 0.93
C18 C19 1.412(4)
C18 H18 0.93
C19 O20 1.320(4)
C21 H21A 0.96
C21 H21B 0.96
C21 H21C 0.96

loop_
_geom_torsion_atom_site_label_1
_geom_torsion_atom_site_label_2
_geom_torsion_atom_site_label_3
_geom_torsion_atom_site_label_4
_geom_torsion
O22 V1 O1 C2 -80.8(3)
O20 V1 O1 C2 172.4(3)
N12 V1 O1 C2 89.6(3)
N9 V1 O1 C2 24.6(3)
V1 O1 C2 C3 162.7(3)
V1 O1 C2 C7 -20.2(5)
O1 C2 C3 C4 177.9(3)
C7 C2 C3 C4 0.6(5)
C2 C3 C4 C5 0.8(6)
C3 C4 C5 C6 -2.1(5)
C3 C4 C5 Br1 177.9(3)
C4 C5 C6 C7 1.8(5)
Br1 C5 C6 C7 -178.2(2)
C5 C6 C7 C2 -0.3(5)
C5 C6 C7 C8 -176.9(3)
O1 C2 C7 C6 -178.0(3)
C3 C2 C7 C6 -0.9(5)
O1 C2 C7 C8 -1.6(5)
C3 C2 C7 C8 175.5(3)
C6 C7 C8 N9 -174.8(3)
C2 C7 C8 N9 8.7(5)
C7 C8 N9 C10 -178.5(4)
C7 C8 N9 V1 4.6(5)
O22 V1 N9 C8 92.8(3)
O1 V1 N9 C8 -16.6(3)
O20 V1 N9 C8 -100.0(3)
N12 V1 N9 C8 -162.0(3)
O22 V1 N9 C10 -84.3(3)
O1 V1 N9 C10 166.3(3)
O20 V1 N9 C10 82.9(3)
N12 V1 N9 C10 20.9(3)
C8 N9 C10 C11 142.0(4)
V1 N9 C10 C11 -40.7(4)
C8 N9 C10 C21 -102.1(4)
V1 N9 C10 C21 75.2(4)
N9 C10 C11 N12 41.0(5)
C21 C10 C11 N12 -76.1(4)
C10 C11 N12 C13 155.9(4)
C10 C11 N12 V1 -26.2(5)
O22 V1 N12 C13 -76.7(4)
O1 V1 N12 C13 112.8(4)
O20 V1 N12 C13 29.3(4)
N9 V1 N12 C13 -179.1(4)
O22 V1 N12 C11 105.5(3)
O1 V1 N12 C11 -65.0(4)
O20 V1 N12 C11 -148.6(3)
N9 V1 N12 C11 3.0(3)
C11 N12 C13 C14 169.6(4)
V1 N12 C13 C14 -8.2(6)
N12 C13 C14 C15 169.0(4)
N12 C13 C14 C19 -16.2(6)
C19 C14 C15 C16 0.7(5)
C13 C14 C15 C16 175.7(3)
C14 C15 C16 C17 -2.4(5)
C14 C15 C16 Br2 177.8(3)
C15 C16 C17 C18 1.2(5)
Br2 C16 C17 C18 -179.0(2)
C16 C17 C18 C19 1.7(5)
C15 C14 C19 O20 179.7(3)
C13 C14 C19 O20 5.0(5)
C15 C14 C19 C18 2.0(5)
C13 C14 C19 C18 -172.7(3)
C17 C18 C19 O20 179.0(3)
C17 C18 C19 C14 -3.2(5)
C14 C19 O20 V1 30.8(4)
C18 C19 O20 V1 -151.6(2)
O22 V1 O20 C19 67.4(3)
O1 V1 O20 C19 177.4(3)
N12 V1 O20 C19 -40.1(3)
N9 V1 O20 C19 -99.7(3)
